data_4514140
loop_
_publ_author_name
'Yang, Wenjun'
'Sun, Wei'
'Zhang, Cheng'
'Wang, Qijun'
'Guo, Zhenyan'
'Mao, Biming'
'Liao, Jianning'
'Guo, Hongchao'

_publ_section_title
;
 Lewis-Base-Catalyzed Asymmetric [3 + 3] Annulation Reaction of
 Morita--Baylis--Hillman Carbonates: Enantioselective Synthesis of
 Spirocyclohexenes
;
_journal_issue 5
_journal_name_full 'ACS Catalysis'
_journal_page_first 3142
_journal_paper_doi 10.1021/acscatal.7b00320
_journal_volume 7
_journal_year 2017
_chemical_absolute_configuration ad
_chemical_formula_moiety 'C42 H30 F6 N2 O4'
_chemical_formula_sum 'C42 H30 F6 N2 O4'
_chemical_formula_weight 740.68
_chemical_name_systematic
;
 ? 
;
_space_group_crystal_system orthorhombic
_space_group_IT_number 19
_space_group_name_Hall 'P 2ac 2ab'
_space_group_name_H-M_alt 'P 21 21 21'
_symmetry_space_group_name_Hall 'P 2ac 2ab'
_symmetry_space_group_name_H-M 'P 21 21 21'
_atom_sites_solution_hydrogens geom
_atom_sites_solution_primary direct
_atom_sites_solution_secondary difmap
_audit_creation_date 2016-11-21
_audit_creation_method
;
  Olex2 1.1
  (compiled 2011.02.15 svn.r1672, GUI svn.r3494)
;
_cell_angle_alpha 90.00
_cell_angle_beta 90.00
_cell_angle_gamma 90.00
_cell_formula_units_Z 4
_cell_length_a 8.8643(8)
_cell_length_b 17.5771(8)
_cell_length_c 22.5359(8)
_cell_measurement_reflns_used 5755
_cell_measurement_temperature 106.3
_cell_measurement_theta_max 70.9605
_cell_measurement_theta_min 3.9188
_cell_volume 3511.3(4)
_computing_cell_refinement
;
CrysAlisPro, Agilent Technologies,
Version 1.171.35.11 (release 16-05-2011 CrysAlis171 .NET)
(compiled May 16 2011,17:55:39)
;
_computing_data_collection
;
CrysAlisPro, Agilent Technologies,
Version 1.171.35.11 (release 16-05-2011 CrysAlis171 .NET)
(compiled May 16 2011,17:55:39)
;
_computing_data_reduction
;
CrysAlisPro, Agilent Technologies,
Version 1.171.35.11 (release 16-05-2011 CrysAlis171 .NET)
(compiled May 16 2011,17:55:39)
;
_computing_molecular_graphics
;
O. V. Dolomanov, L. J. Bourhis, R. J. Gildea, J. A. K. Howard and H. Puschmann,
OLEX2: a complete structure solution, refinement and analysis program.
J. Appl. Cryst. (2009). 42, 339-341.
;
_computing_publication_material
;
O. V. Dolomanov, L. J. Bourhis, R. J. Gildea, J. A. K. Howard and H. Puschmann,
OLEX2: a complete structure solution, refinement and analysis program.
J. Appl. Cryst. (2009). 42, 339-341.
;
_computing_structure_refinement 'SHELXL-97 (Sheldrick, 1997)'
_computing_structure_solution 'A short history of SHELX (Sheldrick, 2007)/Bruker'
_diffrn_ambient_temperature 106.3
_diffrn_detector_area_resol_mean 16.0971
_diffrn_measured_fraction_theta_full 0.985
_diffrn_measured_fraction_theta_max 0.985
_diffrn_measurement_details
;
#__ type_ start__ end____ width___ exp.time_
  1 omega   34.00   61.00   1.0000    1.5000
omega____ theta____ kappa____ phi______ frames
    -       -8.5000   15.0000 -120.0000 27

#__ type_ start__ end____ width___ exp.time_
  2 omega  -46.00    9.00   1.0000    1.5000
omega____ theta____ kappa____ phi______ frames
    -       -8.5000   15.0000 -120.0000 55

#__ type_ start__ end____ width___ exp.time_
  3 omega  -32.00   49.00   1.0000    1.5000
omega____ theta____ kappa____ phi______ frames
    -       36.7919  -37.0000 -150.0000 81

#__ type_ start__ end____ width___ exp.time_
  4 omega   55.00   97.00   1.0000    1.5000
omega____ theta____ kappa____ phi______ frames
    -       36.7919 -140.0000   30.0000 42

#__ type_ start__ end____ width___ exp.time_
  5 omega   20.00   51.00   1.0000    1.5000
omega____ theta____ kappa____ phi______ frames
    -       36.7919   37.0000 -180.0000 31

#__ type_ start__ end____ width___ exp.time_
  6 omega  -26.00   53.00   1.0000    1.5000
omega____ theta____ kappa____ phi______ frames
    -       36.7919  -60.0000  -37.0000 79

#__ type_ start__ end____ width___ exp.time_
  7 omega   40.00   93.00   1.0000    2.0000
omega____ theta____ kappa____ phi______ frames
    -      108.0000  -45.0000  -60.0000 53

#__ type_ start__ end____ width___ exp.time_
  8 omega   40.00   98.00   1.0000    2.0000
omega____ theta____ kappa____ phi______ frames
    -      108.0000  -45.0000 -120.0000 58

#__ type_ start__ end____ width___ exp.time_
  9 omega   93.00  174.00   1.0000    2.0000
omega____ theta____ kappa____ phi______ frames
    -      108.0000   60.0000   41.0000 81

#__ type_ start__ end____ width___ exp.time_
 10 omega   41.00   69.00   1.0000    2.0000
omega____ theta____ kappa____ phi______ frames
    -      108.0000  -45.0000   60.0000 28

#__ type_ start__ end____ width___ exp.time_
 11 omega   63.00   89.00   1.0000    2.0000
omega____ theta____ kappa____ phi______ frames
    -      108.0000  -45.0000  120.0000 26

#__ type_ start__ end____ width___ exp.time_
 12 omega   86.00  176.00   1.0000    2.0000
omega____ theta____ kappa____ phi______ frames
    -      108.0000   77.0000    0.0000 90

#__ type_ start__ end____ width___ exp.time_
 13 omega   44.00  103.00   1.0000    2.0000
omega____ theta____ kappa____ phi______ frames
    -      108.0000  -77.0000 -120.0000 59

#__ type_ start__ end____ width___ exp.time_
 14 omega   94.00  141.00   1.0000    2.0000
omega____ theta____ kappa____ phi______ frames
    -      108.0000    0.0000  150.0000 47
;
_diffrn_measurement_device_type 'Xcalibur, Eos, Gemini'
_diffrn_measurement_method '\w scans'
_diffrn_orient_matrix_UB_11 0.1045941000
_diffrn_orient_matrix_UB_12 0.0435093000
_diffrn_orient_matrix_UB_13 -0.0428062000
_diffrn_orient_matrix_UB_21 0.0655296000
_diffrn_orient_matrix_UB_22 -0.0759103000
_diffrn_orient_matrix_UB_23 -0.0223658000
_diffrn_orient_matrix_UB_31 -0.1223017000
_diffrn_orient_matrix_UB_32 -0.0034216000
_diffrn_orient_matrix_UB_33 -0.0483773000
_diffrn_radiation_monochromator graphite
_diffrn_radiation_type 'Cu K\a'
_diffrn_radiation_wavelength 1.5418
_diffrn_reflns_av_R_equivalents 0.0244
_diffrn_reflns_av_unetI/netI 0.0389
_diffrn_reflns_limit_h_max 5
_diffrn_reflns_limit_h_min -10
_diffrn_reflns_limit_k_max 21
_diffrn_reflns_limit_k_min -20
_diffrn_reflns_limit_l_max 27
_diffrn_reflns_limit_l_min -27
_diffrn_reflns_number 12075
_diffrn_reflns_theta_full 71.31
_diffrn_reflns_theta_max 71.31
_diffrn_reflns_theta_min 3.92
_diffrn_source 'Enhance (Cu) X-ray Source'
_exptl_absorpt_coefficient_mu 0.951
_exptl_absorpt_correction_T_max 1.00000
_exptl_absorpt_correction_T_min 0.83761
_exptl_absorpt_correction_type multi-scan
_exptl_absorpt_process_details
;
CrysAlisPro, Agilent Technologies,
Version 1.171.35.11 (release 16-05-2011 CrysAlis171 .NET)
(compiled May 16 2011,17:55:39)
Empirical absorption correction using spherical harmonics,
 implemented in SCALE3 ABSPACK scaling algorithm.
;
_exptl_crystal_density_diffrn 1.401
_exptl_crystal_density_method 'not measured'
_exptl_crystal_F_000 1528
_exptl_crystal_size_max 0.35
_exptl_crystal_size_mid 0.34
_exptl_crystal_size_min 0.18
_refine_diff_density_max 0.487
_refine_diff_density_min -0.273
_refine_diff_density_rms 0.040
_refine_ls_abs_structure_details 'Flack H D (1983), Acta Cryst. A39, 876-881'
_refine_ls_abs_structure_Flack -0.12(10)
_refine_ls_extinction_coef 0.00167(10)
_refine_ls_extinction_expression Fc^*^=kFc[1+0.001xFc^2^\l^3^/sin(2\q)]^-1/4^
_refine_ls_extinction_method SHELXL
_refine_ls_goodness_of_fit_ref 1.016
_refine_ls_hydrogen_treatment mixed
_refine_ls_matrix_type full
_refine_ls_number_parameters 488
_refine_ls_number_reflns 6647
_refine_ls_number_restraints 0
_refine_ls_restrained_S_all 1.016
_refine_ls_R_factor_all 0.0383
_refine_ls_R_factor_gt 0.0363
_refine_ls_shift/su_max 0.000
_refine_ls_shift/su_mean 0.000
_refine_ls_structure_factor_coef Fsqd
_refine_ls_weighting_details 'calc w=1/[\s^2^(Fo^2^)+(0.0438P)^2^+0.9345P] where P=(Fo^2^+2Fc^2^)/3'
_refine_ls_weighting_scheme calc
_refine_ls_wR_factor_gt 0.0889
_refine_ls_wR_factor_ref 0.0906
_reflns_number_gt 6335
_reflns_number_total 6647
_reflns_threshold_expression >2sigma(I)
_cod_data_source_file cs7b00320_si_003.cif
_cod_data_source_block exp_4656
_cod_database_code 4514140
_reflns_odcompleteness_completeness 99.89
_reflns_odcompleteness_iscentric 1
_reflns_odcompleteness_theta 66.97

loop_
_space_group_symop_id
_space_group_symop_operation_xyz
1 'x, y, z'
2 '-x+1/2, -y, z+1/2'
3 'x+1/2, -y+1/2, -z'
4 '-x, y+1/2, -z+1/2'

loop_
_atom_site_label
_atom_site_type_symbol
_atom_site_fract_x
_atom_site_fract_y
_atom_site_fract_z
_atom_site_U_iso_or_equiv
_atom_site_adp_type
_atom_site_occupancy
_atom_site_symmetry_multiplicity
_atom_site_calc_flag
_atom_site_refinement_flags
F1 F 0.06840(17) 0.64660(7) 0.06928(5) 0.0367(3) Uani 1 1 d .
F4 F -0.30408(14) 0.72946(7) -0.14932(6) 0.0299(3) Uani 1 1 d .
O4 O 0.00846(15) 0.39801(7) -0.01958(6) 0.0187(3) Uani 1 1 d .
F2 F 0.00638(19) 0.74811(7) 0.02278(6) 0.0454(4) Uani 1 1 d .
O3 O 0.19086(18) 0.31844(9) -0.05109(6) 0.0307(4) Uani 1 1 d .
N1 N -0.10007(18) 0.15024(9) 0.16709(7) 0.0176(3) Uani 1 1 d .
O2 O 0.12493(15) 0.09826(7) 0.13403(6) 0.0226(3) Uani 1 1 d .
F3 F 0.21334(17) 0.69042(8) 0.00163(7) 0.0440(4) Uani 1 1 d .
O1 O 0.35956(14) 0.22642(7) 0.13033(6) 0.0175(3) Uani 1 1 d .
C16 C -0.0975(2) 0.35385(10) 0.16589(8) 0.0161(4) Uani 1 1 d .
F5 F -0.41966(17) 0.62309(9) -0.15521(9) 0.0579(5) Uani 1 1 d .
N2 N -0.16083(17) 0.22283(9) 0.17646(7) 0.0164(3) Uani 1 1 d .
F6 F -0.2319(2) 0.64600(9) -0.21248(6) 0.0508(4) Uani 1 1 d .
C22 C 0.2588(2) 0.24545(10) 0.23025(8) 0.0168(4) Uani 1 1 d .
C2 C 0.0820(2) 0.23678(10) 0.13676(8) 0.0149(4) Uani 1 1 d .
C8 C 0.0833(2) 0.25119(10) 0.06867(8) 0.0173(4) Uani 1 1 d .
H8A H 0.1497 0.2133 0.0493 0.021 Uiso 1 1 calc R
H8B H -0.0199 0.2444 0.0528 0.021 Uiso 1 1 calc R
C3 C -0.0606(2) 0.27216(10) 0.16244(7) 0.0148(4) Uani 1 1 d .
C15 C -0.3004(2) 0.09475(12) 0.22595(9) 0.0238(4) Uani 1 1 d .
H15 H -0.3176 0.1430 0.2437 0.029 Uiso 1 1 calc R
C25 C 0.3179(2) 0.22268(12) 0.35100(9) 0.0247(4) Uani 1 1 d .
H25 H 0.3378 0.2150 0.3920 0.030 Uiso 1 1 calc R
C11 C -0.1607(2) 0.01508(11) 0.15793(9) 0.0233(4) Uani 1 1 d .
H11 H -0.0842 0.0091 0.1288 0.028 Uiso 1 1 calc R
C17 C -0.2347(2) 0.37901(11) 0.14284(9) 0.0215(4) Uani 1 1 d .
H17 H -0.3014 0.3439 0.1244 0.026 Uiso 1 1 calc R
C10 C -0.1872(2) 0.08567(11) 0.18375(8) 0.0182(4) Uani 1 1 d .
C7 C 0.1393(2) 0.33143(10) 0.05387(8) 0.0166(4) Uani 1 1 d .
H7 H 0.0793 0.3693 0.0771 0.020 Uiso 1 1 calc R
C37 C -0.0116(2) 0.63206(11) -0.02962(8) 0.0199(4) Uani 1 1 d .
C36 C 0.0185(2) 0.55483(11) -0.03189(8) 0.0190(4) Uani 1 1 d .
H36 H 0.0870 0.5327 -0.0045 0.023 Uiso 1 1 calc R
C21 C -0.0011(2) 0.40611(11) 0.19282(8) 0.0187(4) Uani 1 1 d .
H21 H 0.0931 0.3897 0.2083 0.022 Uiso 1 1 calc R
C6 C 0.3078(2) 0.33992(10) 0.06980(8) 0.0166(4) Uani 1 1 d .
H6 H 0.3653 0.3081 0.0408 0.020 Uiso 1 1 calc R
C39 C -0.1787(2) 0.62071(11) -0.11205(9) 0.0197(4) Uani 1 1 d .
C41 C 0.0682(3) 0.67926(11) 0.01594(10) 0.0270(5) Uani 1 1 d .
C1 C 0.0447(2) 0.15198(10) 0.14540(8) 0.0166(4) Uani 1 1 d .
C40 C -0.1518(2) 0.54302(11) -0.11466(8) 0.0184(4) Uani 1 1 d .
H40 H -0.2013 0.5128 -0.1437 0.022 Uiso 1 1 calc R
C20 C -0.0422(2) 0.48185(11) 0.19709(9) 0.0242(4) Uani 1 1 d .
H20 H 0.0234 0.5171 0.2159 0.029 Uiso 1 1 calc R
C33 C 0.3176(2) 0.47870(11) 0.10048(9) 0.0215(4) Uani 1 1 d .
H33 H 0.2514 0.4674 0.1324 0.026 Uiso 1 1 calc R
C23 C 0.4064(2) 0.23596(12) 0.25056(9) 0.0240(4) Uani 1 1 d .
H23 H 0.4877 0.2373 0.2231 0.029 Uiso 1 1 calc R
C26 C 0.1715(2) 0.23201(12) 0.33126(9) 0.0243(4) Uani 1 1 d .
H26 H 0.0905 0.2307 0.3588 0.029 Uiso 1 1 calc R
C12 C -0.2477(2) -0.04648(12) 0.17543(10) 0.0278(5) Uani 1 1 d .
H12 H -0.2291 -0.0951 0.1586 0.033 Uiso 1 1 calc R
C27 C 0.1420(2) 0.24326(11) 0.27133(9) 0.0210(4) Uani 1 1 d .
H27 H 0.0408 0.2495 0.2583 0.025 Uiso 1 1 calc R
C34 C -0.0199(2) 0.42583(11) -0.07925(8) 0.0206(4) Uani 1 1 d .
H34A H -0.1073 0.3990 -0.0969 0.025 Uiso 1 1 calc R
H34B H 0.0693 0.4170 -0.1048 0.025 Uiso 1 1 calc R
C5 C 0.3396(2) 0.30728(10) 0.13082(8) 0.0166(4) Uani 1 1 d .
H5 H 0.4133 0.3364 0.1555 0.020 Uiso 1 1 calc R
C4 C 0.2347(2) 0.25631(10) 0.16437(8) 0.0151(4) Uani 1 1 d .
C30 C 0.5093(3) 0.51322(13) 0.00714(10) 0.0339(5) Uani 1 1 d .
H30 H 0.5746 0.5250 -0.0250 0.041 Uiso 1 1 calc R
C9 C 0.1185(2) 0.34689(10) -0.01208(8) 0.0170(4) Uani 1 1 d .
C28 C 0.3625(2) 0.42101(11) 0.06199(8) 0.0186(4) Uani 1 1 d .
C13 C -0.3615(3) -0.03817(12) 0.21724(10) 0.0292(5) Uani 1 1 d .
H13 H -0.4207 -0.0807 0.2288 0.035 Uiso 1 1 calc R
C42 C -0.2842(3) 0.65468(12) -0.15660(10) 0.0291(5) Uani 1 1 d .
C35 C -0.0522(2) 0.50947(10) -0.07470(8) 0.0172(4) Uani 1 1 d .
C29 C 0.4590(3) 0.43892(12) 0.01520(9) 0.0278(5) Uani 1 1 d .
H29 H 0.4906 0.4001 -0.0114 0.033 Uiso 1 1 calc R
C19 C -0.1781(3) 0.50631(11) 0.17411(11) 0.0301(5) Uani 1 1 d .
H19 H -0.2059 0.5584 0.1771 0.036 Uiso 1 1 calc R
C38 C -0.1101(2) 0.66593(10) -0.06970(9) 0.0194(4) Uani 1 1 d .
H38 H -0.1299 0.7190 -0.0680 0.023 Uiso 1 1 calc R
C32 C 0.3688(2) 0.55266(12) 0.09243(10) 0.0274(5) Uani 1 1 d .
H32 H 0.3382 0.5916 0.1190 0.033 Uiso 1 1 calc R
C18 C -0.2739(2) 0.45507(12) 0.14680(10) 0.0296(5) Uani 1 1 d .
H18 H -0.3669 0.4721 0.1307 0.036 Uiso 1 1 calc R
C24 C 0.4356(2) 0.22461(13) 0.31038(10) 0.0285(5) Uani 1 1 d .
H24 H 0.5365 0.2181 0.3236 0.034 Uiso 1 1 calc R
C31 C 0.4647(3) 0.56983(12) 0.04569(11) 0.0316(5) Uani 1 1 d .
H31 H 0.4995 0.6205 0.0402 0.038 Uiso 1 1 calc R
C14 C -0.3879(2) 0.03251(13) 0.24192(10) 0.0287(5) Uani 1 1 d .
H14 H -0.4667 0.0386 0.2701 0.034 Uiso 1 1 calc R

loop_
_atom_site_aniso_label
_atom_site_aniso_U_11
_atom_site_aniso_U_22
_atom_site_aniso_U_33
_atom_site_aniso_U_23
_atom_site_aniso_U_13
_atom_site_aniso_U_12
F1 0.0559(9) 0.0305(6) 0.0238(6) -0.0070(5) -0.0142(6) 0.0083(6)
F4 0.0295(6) 0.0205(6) 0.0396(7) 0.0028(5) -0.0106(6) 0.0044(5)
O4 0.0206(7) 0.0184(6) 0.0172(6) 0.0025(5) 0.0005(5) 0.0035(5)
F2 0.0681(10) 0.0216(6) 0.0466(8) -0.0156(6) -0.0313(8) 0.0153(7)
O3 0.0350(9) 0.0389(8) 0.0180(7) -0.0024(6) -0.0009(6) 0.0175(7)
N1 0.0162(8) 0.0154(7) 0.0212(8) 0.0016(6) -0.0007(6) 0.0022(6)
O2 0.0187(7) 0.0153(6) 0.0339(8) -0.0022(6) 0.0048(6) 0.0036(5)
F3 0.0358(8) 0.0460(8) 0.0502(9) -0.0119(7) -0.0106(7) -0.0140(6)
O1 0.0144(6) 0.0161(6) 0.0221(7) -0.0003(5) 0.0026(5) 0.0026(5)
C16 0.0150(8) 0.0183(9) 0.0151(8) 0.0005(7) 0.0040(7) 0.0012(7)
F5 0.0304(7) 0.0377(8) 0.1057(14) 0.0232(9) -0.0369(9) -0.0097(6)
N2 0.0149(7) 0.0169(7) 0.0174(7) -0.0014(6) -0.0019(6) 0.0030(6)
F6 0.0714(11) 0.0531(9) 0.0277(7) -0.0037(6) -0.0203(7) 0.0256(9)
C22 0.0193(9) 0.0115(8) 0.0194(9) 0.0001(7) -0.0027(7) 0.0007(7)
C2 0.0149(8) 0.0140(8) 0.0159(8) -0.0011(7) 0.0002(7) 0.0020(7)
C8 0.0163(8) 0.0168(8) 0.0188(9) -0.0036(7) -0.0031(7) 0.0010(7)
C3 0.0138(8) 0.0186(8) 0.0120(8) -0.0015(7) -0.0027(7) 0.0020(7)
C15 0.0231(10) 0.0233(10) 0.0250(10) 0.0023(8) -0.0004(8) 0.0015(8)
C25 0.0306(11) 0.0244(9) 0.0191(9) 0.0010(8) -0.0052(8) 0.0045(8)
C11 0.0201(10) 0.0202(9) 0.0296(11) 0.0011(8) -0.0014(8) 0.0005(8)
C17 0.0189(9) 0.0201(9) 0.0256(10) -0.0005(8) -0.0056(8) 0.0005(8)
C10 0.0141(9) 0.0203(9) 0.0203(9) 0.0056(7) -0.0048(7) -0.0006(7)
C7 0.0168(9) 0.0168(8) 0.0161(9) -0.0007(7) 0.0011(7) 0.0016(7)
C37 0.0205(9) 0.0201(9) 0.0190(9) -0.0021(7) -0.0002(8) 0.0001(8)
C36 0.0213(9) 0.0179(9) 0.0176(9) 0.0008(7) -0.0024(7) 0.0023(8)
C21 0.0158(9) 0.0209(9) 0.0195(9) -0.0016(7) -0.0022(7) 0.0025(7)
C6 0.0160(9) 0.0182(9) 0.0155(9) -0.0033(7) 0.0006(7) 0.0008(7)
C39 0.0166(9) 0.0216(9) 0.0209(9) 0.0025(8) 0.0000(8) -0.0014(7)
C41 0.0327(11) 0.0196(9) 0.0287(11) -0.0045(8) -0.0106(9) 0.0063(9)
C1 0.0164(9) 0.0176(9) 0.0158(8) -0.0004(7) -0.0032(7) -0.0014(7)
C40 0.0172(9) 0.0200(9) 0.0178(9) -0.0009(7) -0.0012(7) -0.0031(8)
C20 0.0251(10) 0.0196(9) 0.0279(10) -0.0045(8) 0.0004(8) -0.0012(8)
C33 0.0189(10) 0.0215(9) 0.0242(10) -0.0010(8) -0.0007(8) 0.0008(8)
C23 0.0171(9) 0.0291(10) 0.0256(10) 0.0014(8) 0.0016(8) 0.0035(8)
C26 0.0245(10) 0.0287(10) 0.0196(9) 0.0017(8) 0.0025(8) 0.0036(8)
C12 0.0251(11) 0.0198(10) 0.0385(12) 0.0029(8) -0.0083(9) -0.0023(9)
C27 0.0170(9) 0.0238(9) 0.0222(10) 0.0020(7) -0.0010(7) 0.0063(8)
C34 0.0263(10) 0.0176(9) 0.0179(9) 0.0013(7) -0.0040(8) 0.0010(8)
C5 0.0149(9) 0.0155(8) 0.0192(9) -0.0019(7) -0.0002(7) 0.0016(7)
C4 0.0132(8) 0.0133(8) 0.0187(9) -0.0014(7) 0.0006(7) 0.0030(7)
C30 0.0384(13) 0.0339(11) 0.0294(11) 0.0078(9) 0.0020(10) -0.0106(10)
C9 0.0166(9) 0.0153(8) 0.0191(9) -0.0008(7) -0.0001(7) -0.0023(7)
C28 0.0162(9) 0.0202(9) 0.0194(9) 0.0007(7) -0.0038(7) 0.0015(7)
C13 0.0250(11) 0.0263(10) 0.0363(12) 0.0129(9) -0.0057(9) -0.0060(9)
C42 0.0268(11) 0.0214(10) 0.0391(12) -0.0010(9) -0.0117(9) 0.0005(9)
C35 0.0178(9) 0.0175(9) 0.0163(9) 0.0006(7) 0.0021(7) -0.0015(7)
C29 0.0327(11) 0.0268(10) 0.0240(10) 0.0001(8) 0.0038(9) -0.0050(9)
C19 0.0314(12) 0.0164(9) 0.0427(13) -0.0026(9) 0.0001(10) 0.0071(8)
C38 0.0196(9) 0.0154(8) 0.0233(9) -0.0019(7) 0.0004(8) 0.0007(7)
C32 0.0256(11) 0.0207(10) 0.0358(12) -0.0029(8) -0.0068(9) 0.0026(9)
C18 0.0236(10) 0.0251(10) 0.0401(12) 0.0010(9) -0.0075(9) 0.0083(9)
C24 0.0205(10) 0.0362(11) 0.0288(11) 0.0004(9) -0.0075(8) 0.0041(9)
C31 0.0332(12) 0.0200(9) 0.0417(12) 0.0107(9) -0.0114(10) -0.0086(9)
C14 0.0229(10) 0.0352(11) 0.0281(10) 0.0091(9) 0.0024(8) -0.0029(9)

loop_
_atom_type_symbol
_atom_type_description
_atom_type_scat_dispersion_real
_atom_type_scat_dispersion_imag
_atom_type_scat_source
C C 0.0181 0.0091 'International Tables Vol C Tables 4.2.6.8 and 6.1.1.4'
H H 0.0000 0.0000 'International Tables Vol C Tables 4.2.6.8 and 6.1.1.4'
F F 0.0727 0.0534 'International Tables Vol C Tables 4.2.6.8 and 6.1.1.4'
N N 0.0311 0.0180 'International Tables Vol C Tables 4.2.6.8 and 6.1.1.4'
O O 0.0492 0.0322 'International Tables Vol C Tables 4.2.6.8 and 6.1.1.4'

loop_
_geom_angle_atom_site_label_1
_geom_angle_atom_site_label_2
_geom_angle_atom_site_label_3
_geom_angle
C9 O4 C34 118.01(15)
N2 N1 C10 118.53(15)
C1 N1 N2 113.12(15)
C1 N1 C10 128.23(16)
C5 O1 C4 62.64(11)
C17 C16 C3 118.86(17)
C21 C16 C3 121.91(17)
C21 C16 C17 119.21(17)
C3 N2 N1 108.22(15)
C23 C22 C4 118.00(17)
C27 C22 C23 118.46(17)
C27 C22 C4 123.52(17)
C3 C2 C8 108.35(14)
C3 C2 C1 99.74(14)
C3 C2 C4 119.25(14)
C1 C2 C8 106.51(14)
C4 C2 C8 110.98(15)
C4 C2 C1 110.86(14)
C2 C8 H8A 109.3
C2 C8 H8B 109.3
H8A C8 H8B 108.0
C7 C8 C2 111.55(14)
C7 C8 H8A 109.3
C7 C8 H8B 109.3
C16 C3 C2 126.99(16)
N2 C3 C16 119.48(16)
N2 C3 C2 113.14(16)
C10 C15 H15 120.3
C14 C15 H15 120.3
C14 C15 C10 119.31(19)
C26 C25 H25 120.3
C26 C25 C24 119.38(19)
C24 C25 H25 120.3
C10 C11 H11 120.5
C12 C11 H11 120.5
C12 C11 C10 118.9(2)
C16 C17 H17 120.0
C18 C17 C16 120.07(19)
C18 C17 H17 120.0
C15 C10 N1 118.70(18)
C11 C10 N1 120.62(17)
C11 C10 C15 120.68(18)
C8 C7 H7 109.1
C8 C7 C6 110.59(15)
C6 C7 H7 109.1
C9 C7 C8 109.75(15)
C9 C7 H7 109.1
C9 C7 C6 109.06(15)
C36 C37 C41 118.53(17)
C36 C37 C38 121.12(17)
C38 C37 C41 120.32(17)
C37 C36 H36 120.1
C37 C36 C35 119.85(17)
C35 C36 H36 120.1
C16 C21 H21 119.9
C20 C21 C16 120.23(18)
C20 C21 H21 119.9
C7 C6 H6 106.7
C5 C6 C7 110.72(15)
C5 C6 H6 106.7
C28 C6 C7 111.93(15)
C28 C6 H6 106.7
C28 C6 C5 113.68(15)
C40 C39 C42 118.14(17)
C38 C39 C40 121.29(18)
C38 C39 C42 120.57(17)
F1 C41 F2 106.64(18)
F1 C41 F3 106.18(17)
F1 C41 C37 112.37(17)
F2 C41 F3 106.77(18)
F2 C41 C37 112.76(17)
F3 C41 C37 111.68(18)
N1 C1 C2 105.49(15)
O2 C1 N1 127.40(18)
O2 C1 C2 127.08(17)
C39 C40 H40 120.1
C39 C40 C35 119.90(17)
C35 C40 H40 120.1
C21 C20 H20 119.9
C19 C20 C21 120.20(19)
C19 C20 H20 119.9
C28 C33 H33 119.8
C32 C33 H33 119.8
C32 C33 C28 120.42(19)
C22 C23 H23 119.7
C24 C23 C22 120.70(19)
C24 C23 H23 119.7
C25 C26 H26 119.8
C25 C26 C27 120.44(19)
C27 C26 H26 119.8
C11 C12 H12 119.5
C11 C12 C13 121.0(2)
C13 C12 H12 119.5
C22 C27 C26 120.73(18)
C22 C27 H27 119.6
C26 C27 H27 119.6
O4 C34 H34A 110.2
O4 C34 H34B 110.2
O4 C34 C35 107.41(15)
H34A C34 H34B 108.5
C35 C34 H34A 110.2
C35 C34 H34B 110.2
O1 C5 C6 113.04(15)
O1 C5 H5 115.6
O1 C5 C4 59.11(11)
C6 C5 H5 115.6
C4 C5 C6 124.71(16)
C4 C5 H5 115.6
O1 C4 C22 111.52(14)
O1 C4 C2 112.36(14)
O1 C4 C5 58.25(11)
C22 C4 C2 119.76(15)
C5 C4 C22 118.94(15)
C5 C4 C2 118.62(15)
C29 C30 H30 119.9
C31 C30 H30 119.9
C31 C30 C29 120.2(2)
O4 C9 C7 109.36(15)
O3 C9 O4 125.36(17)
O3 C9 C7 125.27(17)
C33 C28 C6 121.38(17)
C33 C28 C29 118.85(18)
C29 C28 C6 119.77(17)
C12 C13 H13 120.3
C14 C13 C12 119.4(2)
C14 C13 H13 120.3
F4 C42 F6 105.71(18)
F4 C42 C39 113.10(17)
F5 C42 F4 106.90(18)
F5 C42 F6 106.65(19)
F5 C42 C39 112.57(18)
F6 C42 C39 111.44(18)
C36 C35 C34 121.31(17)
C40 C35 C36 119.25(17)
C40 C35 C34 119.42(17)
C30 C29 C28 120.5(2)
C30 C29 H29 119.8
C28 C29 H29 119.8
C20 C19 H19 120.0
C20 C19 C18 120.01(18)
C18 C19 H19 120.0
C37 C38 H38 120.7
C39 C38 C37 118.59(17)
C39 C38 H38 120.7
C33 C32 H32 119.9
C31 C32 C33 120.2(2)
C31 C32 H32 119.9
C17 C18 H18 119.9
C19 C18 C17 120.27(19)
C19 C18 H18 119.9
C25 C24 H24 119.9
C23 C24 C25 120.28(19)
C23 C24 H24 119.9
C30 C31 C32 119.83(19)
C30 C31 H31 120.1
C32 C31 H31 120.1
C15 C14 H14 119.7
C13 C14 C15 120.6(2)
C13 C14 H14 119.7

loop_
_geom_bond_atom_site_label_1
_geom_bond_atom_site_label_2
_geom_bond_distance
F1 C41 1.332(2)
F4 C42 1.336(2)
O4 C34 1.453(2)
O4 C9 1.337(2)
F2 C41 1.337(2)
O3 C9 1.198(2)
N1 N2 1.401(2)
N1 C10 1.423(2)
N1 C1 1.373(2)
O2 C1 1.210(2)
F3 C41 1.341(3)
O1 C5 1.432(2)
O1 C4 1.445(2)
C16 C3 1.475(2)
C16 C17 1.394(3)
C16 C21 1.394(3)
F5 C42 1.323(3)
N2 C3 1.281(2)
F6 C42 1.351(3)
C22 C23 1.396(3)
C22 C27 1.390(3)
C22 C4 1.512(2)
C2 C8 1.555(2)
C2 C3 1.523(2)
C2 C1 1.539(2)
C2 C4 1.529(2)
C8 H8A 0.9900
C8 H8B 0.9900
C8 C7 1.532(2)
C15 H15 0.9500
C15 C10 1.391(3)
C15 C14 1.389(3)
C25 H25 0.9500
C25 C26 1.381(3)
C25 C24 1.388(3)
C11 H11 0.9500
C11 C10 1.391(3)
C11 C12 1.386(3)
C17 H17 0.9500
C17 C18 1.384(3)
C7 H7 1.0000
C7 C6 1.544(2)
C7 C9 1.522(2)
C37 C36 1.385(3)
C37 C41 1.497(3)
C37 C38 1.390(3)
C36 H36 0.9500
C36 C35 1.400(3)
C21 H21 0.9500
C21 C20 1.383(3)
C6 H6 1.0000
C6 C5 1.516(3)
C6 C28 1.516(2)
C39 C40 1.387(3)
C39 C42 1.497(3)
C39 C38 1.383(3)
C40 H40 0.9500
C40 C35 1.392(3)
C20 H20 0.9500
C20 C19 1.381(3)
C33 H33 0.9500
C33 C28 1.393(3)
C33 C32 1.389(3)
C23 H23 0.9500
C23 C24 1.387(3)
C26 H26 0.9500
C26 C27 1.390(3)
C12 H12 0.9500
C12 C13 1.388(3)
C27 H27 0.9500
C34 H34A 0.9900
C34 H34B 0.9900
C34 C35 1.501(2)
C5 H5 1.0000
C5 C4 1.496(2)
C30 H30 0.9500
C30 C29 1.392(3)
C30 C31 1.379(3)
C28 C29 1.393(3)
C13 H13 0.9500
C13 C14 1.381(3)
C29 H29 0.9500
C19 H19 0.9500
C19 C18 1.382(3)
C38 H38 0.9500
C32 H32 0.9500
C32 C31 1.386(3)
C18 H18 0.9500
C24 H24 0.9500
C31 H31 0.9500
C14 H14 0.9500

loop_
_geom_torsion_atom_site_label_1
_geom_torsion_atom_site_label_2
_geom_torsion_atom_site_label_3
_geom_torsion_atom_site_label_4
_geom_torsion
O4 C34 C35 C36 33.5(2)
O4 C34 C35 C40 -147.91(17)
N1 N2 C3 C16 177.57(15)
N1 N2 C3 C2 4.2(2)
O1 C5 C4 C22 98.68(17)
O1 C5 C4 C2 -99.90(16)
C16 C17 C18 C19 -0.7(3)
C16 C21 C20 C19 -0.7(3)
N2 N1 C10 C15 -22.1(2)
N2 N1 C10 C11 157.31(17)
N2 N1 C1 O2 178.92(18)
N2 N1 C1 C2 -2.74(19)
C22 C23 C24 C25 -0.1(3)
C2 C8 C7 C6 67.35(18)
C2 C8 C7 C9 -172.28(15)
C8 C2 C3 C16 -67.2(2)
C8 C2 C3 N2 105.64(17)
C8 C2 C1 N1 -108.03(16)
C8 C2 C1 O2 70.3(2)
C8 C2 C4 O1 -45.39(18)
C8 C2 C4 C22 -179.19(14)
C8 C2 C4 C5 19.5(2)
C8 C7 C6 C5 -45.82(19)
C8 C7 C6 C28 -173.80(15)
C8 C7 C9 O4 109.61(16)
C8 C7 C9 O3 -71.3(2)
C3 C16 C17 C18 178.40(19)
C3 C16 C21 C20 -177.65(17)
C3 C2 C8 C7 80.86(18)
C3 C2 C1 N1 4.56(17)
C3 C2 C1 O2 -177.10(18)
C3 C2 C4 O1 -172.34(15)
C3 C2 C4 C22 53.9(2)
C3 C2 C4 C5 -107.41(18)
C25 C26 C27 C22 -0.1(3)
C11 C12 C13 C14 -0.3(3)
C17 C16 C3 N2 -45.3(2)
C17 C16 C3 C2 127.04(19)
C17 C16 C21 C20 0.7(3)
C10 N1 N2 C3 175.48(16)
C10 N1 C1 O2 3.1(3)
C10 N1 C1 C2 -178.59(17)
C10 C15 C14 C13 1.3(3)
C10 C11 C12 C13 1.1(3)
C7 C6 C5 O1 82.22(18)
C7 C6 C5 C4 14.8(2)
C7 C6 C28 C33 71.1(2)
C7 C6 C28 C29 -108.4(2)
C37 C36 C35 C40 0.2(3)
C37 C36 C35 C34 178.78(18)
C36 C37 C41 F1 -45.3(3)
C36 C37 C41 F2 -165.90(19)
C36 C37 C41 F3 73.9(2)
C36 C37 C38 C39 0.3(3)
C21 C16 C3 N2 132.98(19)
C21 C16 C3 C2 -54.6(3)
C21 C16 C17 C18 0.0(3)
C21 C20 C19 C18 0.1(3)
C6 C7 C9 O4 -129.10(16)
C6 C7 C9 O3 50.0(2)
C6 C5 C4 O1 98.06(18)
C6 C5 C4 C22 -163.26(16)
C6 C5 C4 C2 -1.8(2)
C6 C28 C29 C30 179.5(2)
C39 C40 C35 C36 0.6(3)
C39 C40 C35 C34 -177.95(18)
C41 C37 C36 C35 -178.81(18)
C41 C37 C38 C39 178.40(18)
C1 N1 N2 C3 -0.8(2)
C1 N1 C10 C15 153.56(18)
C1 N1 C10 C11 -27.0(3)
C1 C2 C8 C7 -172.62(14)
C1 C2 C3 C16 -178.30(16)
C1 C2 C3 N2 -5.51(19)
C1 C2 C4 O1 72.77(18)
C1 C2 C4 C22 -61.0(2)
C1 C2 C4 C5 137.70(16)
C40 C39 C42 F4 178.82(18)
C40 C39 C42 F5 57.5(3)
C40 C39 C42 F6 -62.2(2)
C40 C39 C38 C37 0.5(3)
C20 C19 C18 C17 0.6(4)
C33 C28 C29 C30 0.0(3)
C33 C32 C31 C30 -0.1(3)
C23 C22 C27 C26 0.1(3)
C23 C22 C4 O1 22.4(2)
C23 C22 C4 C2 156.58(17)
C23 C22 C4 C5 -42.2(2)
C26 C25 C24 C23 0.1(3)
C12 C11 C10 N1 179.83(18)
C12 C11 C10 C15 -0.8(3)
C12 C13 C14 C15 -1.0(3)
C27 C22 C23 C24 0.0(3)
C27 C22 C4 O1 -156.54(17)
C27 C22 C4 C2 -22.4(3)
C27 C22 C4 C5 138.82(19)
C34 O4 C9 O3 -4.6(3)
C34 O4 C9 C7 174.53(14)
C5 O1 C4 C22 -111.57(16)
C5 O1 C4 C2 110.77(16)
C5 C6 C28 C33 -55.3(2)
C5 C6 C28 C29 125.2(2)
C4 O1 C5 C6 -117.82(17)
C4 C22 C23 C24 -179.03(18)
C4 C22 C27 C26 179.08(17)
C4 C2 C8 C7 -51.87(19)
C4 C2 C3 C16 61.0(2)
C4 C2 C3 N2 -126.19(17)
C4 C2 C1 N1 131.14(15)
C4 C2 C1 O2 -50.5(2)
C9 O4 C34 C35 -140.26(16)
C9 C7 C6 C5 -166.61(14)
C9 C7 C6 C28 65.42(19)
C28 C6 C5 O1 -150.76(15)
C28 C6 C5 C4 141.83(17)
C28 C33 C32 C31 0.4(3)
C42 C39 C40 C35 178.82(18)
C42 C39 C38 C37 -179.30(19)
C29 C30 C31 C32 -0.3(4)
C38 C37 C36 C35 -0.7(3)
C38 C37 C41 F1 136.55(19)
C38 C37 C41 F2 16.0(3)
C38 C37 C41 F3 -104.2(2)
C38 C39 C40 C35 -1.0(3)
C38 C39 C42 F4 -1.3(3)
C38 C39 C42 F5 -122.6(2)
C38 C39 C42 F6 117.6(2)
C32 C33 C28 C6 -179.88(18)
C32 C33 C28 C29 -0.4(3)
C24 C25 C26 C27 0.0(3)
C31 C30 C29 C28 0.4(4)
C14 C15 C10 N1 178.96(18)
C14 C15 C10 C11 -0.4(3)
